data_4072792
loop_
_publ_author_name
'Acosta-Ram\'irez, Alberto'
'Flores-Gaspar, Areli'
'Mu\~noz-Hern\'andez, Miguel'
'Ar\'evalo, Alma'
'Jones, William D.'
'Garc\'ia, Juventino J.'

_publ_section_title
;
 Nickel Complexes Involved in the Isomerization of
 2-Methyl-3-butenenitrile
;
_journal_issue 7
_journal_name_full Organometallics
_journal_page_first 1712
_journal_paper_doi 10.1021/om061037g
_journal_volume 26
_journal_year 2007
_chemical_formula_sum 'C23 H47 N Ni P2'
_chemical_formula_weight 458.27
_space_group_IT_number 14
_symmetry_cell_setting monoclinic
_symmetry_space_group_name_Hall '-P 2yn'
_symmetry_space_group_name_H-M 'P 1 21/n 1'
_atom_sites_solution_hydrogens geom
_atom_sites_solution_primary direct
_atom_sites_solution_secondary difmap
_audit_creation_method SHELXL-97
_cell_angle_alpha 90.00
_cell_angle_beta 102.732(2)
_cell_angle_gamma 90.00
_cell_formula_units_Z 4
_cell_length_a 11.1322(15)
_cell_length_b 14.1435(19)
_cell_length_c 16.532(2)
_cell_measurement_temperature 100(2)
_cell_volume 2538.9(6)
_computing_cell_refinement 'Bruker SMART'
_computing_data_collection 'Bruker SMART'
_computing_data_reduction 'Bruker SHELXTL'
_computing_molecular_graphics 'Bruker SHELXTL'
_computing_publication_material 'Bruker SHELXTL'
_computing_structure_refinement 'SHELXL-97 (Sheldrick, 1997)'
_computing_structure_solution 'SHELXS-97 (Sheldrick, 1990)'
_diffrn_ambient_temperature 100(2)
_diffrn_measured_fraction_theta_full 0.906
_diffrn_measured_fraction_theta_max 0.906
_diffrn_measurement_device_type 'CCD area detector'
_diffrn_measurement_method 'phi and omega scans'
_diffrn_radiation_monochromator graphite
_diffrn_radiation_source 'fine-focus sealed tube'
_diffrn_radiation_type MoK\a
_diffrn_radiation_wavelength 0.71073
_diffrn_reflns_av_R_equivalents 0.0198
_diffrn_reflns_av_sigmaI/netI 0.0384
_diffrn_reflns_limit_h_max 12
_diffrn_reflns_limit_h_min -5
_diffrn_reflns_limit_k_max 16
_diffrn_reflns_limit_k_min -11
_diffrn_reflns_limit_l_max 19
_diffrn_reflns_limit_l_min -19
_diffrn_reflns_number 6320
_diffrn_reflns_theta_full 24.99
_diffrn_reflns_theta_max 24.99
_diffrn_reflns_theta_min 1.92
_exptl_absorpt_coefficient_mu 0.899
_exptl_absorpt_correction_type none
_exptl_crystal_colour red
_exptl_crystal_density_diffrn 1.199
_exptl_crystal_density_method 'not measured'
_exptl_crystal_description rectangular
_exptl_crystal_F_000 1000
_exptl_crystal_size_max 0.31
_exptl_crystal_size_mid 0.23
_exptl_crystal_size_min 0.17
_refine_diff_density_max 0.563
_refine_diff_density_min -0.252
_refine_diff_density_rms 0.063
_refine_ls_extinction_method none
_refine_ls_goodness_of_fit_ref 0.679
_refine_ls_hydrogen_treatment constr
_refine_ls_matrix_type full
_refine_ls_number_parameters 258
_refine_ls_number_reflns 4050
_refine_ls_number_restraints 0
_refine_ls_restrained_S_all 0.679
_refine_ls_R_factor_all 0.0349
_refine_ls_R_factor_gt 0.0311
_refine_ls_shift/su_max 0.068
_refine_ls_shift/su_mean 0.009
_refine_ls_structure_factor_coef Fsqd
_refine_ls_weighting_details 'calc w=1/[\s^2^(Fo^2^)+(0.0942P)^2^+1.7880P] where P=(Fo^2^+2Fc^2^)/3'
_refine_ls_weighting_scheme calc
_refine_ls_wR_factor_gt 0.0856
_refine_ls_wR_factor_ref 0.0896
_reflns_number_gt 3599
_reflns_number_total 4050
_reflns_threshold_expression >2sigma(I)
_cod_data_source_file om061037gsi20061110_123742.cif
_cod_data_source_block juv556m
_cod_depositor_comments
;
The following automatic conversions were performed:

'_symmetry_cell_setting' value 'Monoclinic' changed to 'monoclinic'
according to /home/saulius/struct/CIF-dictionaries/cif_core.dic
dictionary named 'cif_core.dic' version 2.4.1 from 2010-06-29.

Automatic conversion script
Id: cif_fix_values 1715 2011-07-08 13:25:40Z adriana 
;
_cod_original_cell_volume 2539.0(6)
_cod_original_sg_symbol_H-M P2(1)/n
_cod_database_code 4072792

loop_
_symmetry_equiv_pos_as_xyz
'x, y, z'
'-x+1/2, y+1/2, -z+1/2'
'-x, -y, -z'
'x-1/2, -y-1/2, z-1/2'

loop_
_atom_site_label
_atom_site_type_symbol
_atom_site_fract_x
_atom_site_fract_y
_atom_site_fract_z
_atom_site_U_iso_or_equiv
_atom_site_adp_type
_atom_site_occupancy
_atom_site_symmetry_multiplicity
_atom_site_calc_flag
_atom_site_refinement_flags
Ni1 Ni 0.32639(2) 0.172267(16) 0.084851(13) 0.01349(11) Uani 1 1 d .
P1 P 0.49093(5) 0.24478(3) 0.15474(3) 0.01408(14) Uani 1 1 d .
P2 P 0.20485(5) 0.24541(3) 0.15364(3) 0.01449(14) Uani 1 1 d .
C1 C 0.44131(18) 0.30064(14) 0.24382(11) 0.0177(4) Uani 1 1 d .
H1A H 0.4504 0.2555 0.2889 0.021 Uiso 1 1 calc R
H1B H 0.4940 0.3543 0.2632 0.021 Uiso 1 1 calc R
C19 C 0.37681(18) 0.09082(13) 0.00239(11) 0.0182(4) Uani 1 1 d .
H19 H 0.4363 0.0421 0.0271 0.022 Uiso 1 1 calc R
C2 C 0.30553(19) 0.33412(13) 0.21945(12) 0.0181(4) Uani 1 1 d .
H2A H 0.3015 0.3934 0.1895 0.022 Uiso 1 1 calc R
H2B H 0.2753 0.3453 0.2694 0.022 Uiso 1 1 calc R
C9 C 0.5929(2) 0.31927(15) 0.02594(13) 0.0250(5) Uani 1 1 d .
H9A H 0.6345 0.3702 0.0051 0.037 Uiso 1 1 calc R
H9B H 0.5148 0.3083 -0.0111 0.037 Uiso 1 1 calc R
H9C H 0.6422 0.2630 0.0300 0.037 Uiso 1 1 calc R
C11 C 0.1324(2) 0.17872(14) 0.23029(12) 0.0193(5) Uani 1 1 d .
C15 C 0.08270(19) 0.32215(13) 0.08509(13) 0.0188(5) Uani 1 1 d .
C6 C 0.68809(18) 0.12189(14) 0.14580(12) 0.0212(5) Uani 1 1 d .
H6A H 0.7386 0.1729 0.1341 0.032 Uiso 1 1 calc R
H6B H 0.6341 0.1015 0.0953 0.032 Uiso 1 1 calc R
H6C H 0.7396 0.0702 0.1698 0.032 Uiso 1 1 calc R
C3 C 0.61139(19) 0.15565(14) 0.20678(12) 0.0179(4) Uani 1 1 d .
C22 C 0.14205(19) 0.08951(14) -0.06353(12) 0.0218(5) Uani 1 1 d .
H22A H 0.1448 0.0485 -0.1094 0.033 Uiso 1 1 calc R
H22B H 0.1451 0.1542 -0.0806 0.033 Uiso 1 1 calc R
H22C H 0.0671 0.0787 -0.0453 0.033 Uiso 1 1 calc R
C17 C -0.0311(2) 0.26375(15) 0.04507(13) 0.0266(5) Uani 1 1 d .
H17A H -0.0739 0.2448 0.0869 0.040 Uiso 1 1 calc R
H17B H -0.0058 0.2086 0.0193 0.040 Uiso 1 1 calc R
H17C H -0.0848 0.3013 0.0040 0.040 Uiso 1 1 calc R
C10 C 0.6952(2) 0.37689(15) 0.16787(13) 0.0269(5) Uani 1 1 d .
H10A H 0.7547 0.3270 0.1715 0.040 Uiso 1 1 calc R
H10B H 0.6830 0.3911 0.2223 0.040 Uiso 1 1 calc R
H10C H 0.7246 0.4323 0.1447 0.040 Uiso 1 1 calc R
C23 C 0.4042(2) 0.13396(15) -0.07512(12) 0.0236(5) Uani 1 1 d .
H23A H 0.3770 0.0918 -0.1211 0.035 Uiso 1 1 calc R
H23B H 0.4912 0.1442 -0.0673 0.035 Uiso 1 1 calc R
H23C H 0.3617 0.1932 -0.0863 0.035 Uiso 1 1 calc R
C4 C 0.53928(19) 0.07042(14) 0.22997(12) 0.0210(5) Uani 1 1 d .
H4A H 0.5956 0.0202 0.2508 0.032 Uiso 1 1 calc R
H4B H 0.4810 0.0490 0.1817 0.032 Uiso 1 1 calc R
H4C H 0.4964 0.0890 0.2718 0.032 Uiso 1 1 calc R
C20 C 0.25232(18) 0.06897(13) 0.00779(11) 0.0175(4) Uani 1 1 d .
C18 C 0.1423(2) 0.35903(16) 0.01520(13) 0.0276(5) Uani 1 1 d .
H18A H 0.1793 0.3073 -0.0079 0.041 Uiso 1 1 calc R
H18B H 0.2043 0.4049 0.0374 0.041 Uiso 1 1 calc R
H18C H 0.0804 0.3878 -0.0273 0.041 Uiso 1 1 calc R
C21 C 0.23897(19) -0.01678(14) 0.05287(12) 0.0213(5) Uani 1 1 d .
C5 C 0.6983(2) 0.18933(15) 0.28746(13) 0.0241(5) Uani 1 1 d .
H5A H 0.7498 0.1378 0.3120 0.036 Uiso 1 1 calc R
H5B H 0.6505 0.2111 0.3255 0.036 Uiso 1 1 calc R
H5C H 0.7488 0.2401 0.2752 0.036 Uiso 1 1 calc R
C7 C 0.5726(2) 0.34531(14) 0.11203(12) 0.0194(4) Uani 1 1 d .
C14 C 0.2387(2) 0.14386(17) 0.29988(13) 0.0277(5) Uani 1 1 d .
H14A H 0.2775 0.1970 0.3313 0.042 Uiso 1 1 calc R
H14B H 0.2980 0.1110 0.2760 0.042 Uiso 1 1 calc R
H14C H 0.2071 0.1018 0.3358 0.042 Uiso 1 1 calc R
C8 C 0.4857(2) 0.43182(14) 0.10051(13) 0.0255(5) Uani 1 1 d .
H8A H 0.5228 0.4830 0.0766 0.038 Uiso 1 1 calc R
H8B H 0.4718 0.4509 0.1534 0.038 Uiso 1 1 calc R
H8C H 0.4087 0.4153 0.0644 0.038 Uiso 1 1 calc R
C12 C 0.0454(2) 0.23718(16) 0.27052(13) 0.0270(5) Uani 1 1 d .
H12A H 0.0220 0.2008 0.3135 0.041 Uiso 1 1 calc R
H12B H -0.0267 0.2536 0.2294 0.041 Uiso 1 1 calc R
H12C H 0.0866 0.2938 0.2938 0.041 Uiso 1 1 calc R
C13 C 0.0644(2) 0.09120(15) 0.18723(14) 0.0267(5) Uani 1 1 d .
H13A H 0.0290 0.0565 0.2262 0.040 Uiso 1 1 calc R
H13B H 0.1215 0.0516 0.1672 0.040 Uiso 1 1 calc R
H13C H 0.0002 0.1110 0.1415 0.040 Uiso 1 1 calc R
C16 C 0.0414(2) 0.40842(14) 0.12877(14) 0.0281(5) Uani 1 1 d .
H16A H -0.0165 0.4449 0.0894 0.042 Uiso 1 1 calc R
H16B H 0.1117 0.4468 0.1519 0.042 Uiso 1 1 calc R
H16C H 0.0032 0.3874 0.1723 0.042 Uiso 1 1 calc R
N1 N 0.22982(19) -0.08646(13) 0.08691(12) 0.0334(5) Uani 1 1 d .

loop_
_atom_site_aniso_label
_atom_site_aniso_U_11
_atom_site_aniso_U_22
_atom_site_aniso_U_33
_atom_site_aniso_U_23
_atom_site_aniso_U_13
_atom_site_aniso_U_12
Ni1 0.01651(18) 0.01460(16) 0.01040(15) -0.00229(8) 0.00522(11) 0.00067(9)
P1 0.0159(3) 0.0158(3) 0.0118(2) -0.00108(17) 0.0059(2) -0.00007(18)
P2 0.0169(3) 0.0147(3) 0.0131(2) -0.00133(17) 0.0060(2) 0.00058(18)
C1 0.0209(11) 0.0209(10) 0.0121(9) -0.0055(8) 0.0053(8) -0.0017(8)
C19 0.0232(11) 0.0189(10) 0.0135(9) -0.0040(7) 0.0062(8) 0.0032(8)
C2 0.0214(11) 0.0172(10) 0.0176(10) -0.0043(7) 0.0088(9) -0.0003(8)
C9 0.0311(13) 0.0250(11) 0.0227(11) 0.0013(8) 0.0145(10) -0.0030(9)
C11 0.0204(12) 0.0236(11) 0.0174(10) 0.0008(7) 0.0118(9) 0.0010(8)
C15 0.0185(11) 0.0187(10) 0.0200(10) 0.0023(7) 0.0057(9) 0.0060(8)
C6 0.0194(11) 0.0233(11) 0.0227(10) -0.0006(8) 0.0083(9) 0.0039(8)
C3 0.0175(11) 0.0207(10) 0.0157(9) 0.0002(8) 0.0044(8) 0.0007(8)
C22 0.0250(12) 0.0216(11) 0.0192(10) -0.0049(8) 0.0057(9) -0.0010(8)
C17 0.0233(12) 0.0282(11) 0.0263(11) -0.0030(9) 0.0013(10) 0.0033(9)
C10 0.0282(12) 0.0256(11) 0.0279(11) -0.0012(9) 0.0087(10) -0.0080(9)
C23 0.0285(12) 0.0277(11) 0.0168(10) -0.0047(8) 0.0101(9) -0.0024(9)
C4 0.0220(11) 0.0213(10) 0.0202(10) 0.0016(8) 0.0057(9) 0.0038(8)
C20 0.0245(11) 0.0146(9) 0.0144(9) -0.0048(7) 0.0064(8) -0.0004(8)
C18 0.0319(13) 0.0281(11) 0.0228(11) 0.0081(9) 0.0058(10) 0.0059(10)
C21 0.0248(12) 0.0223(11) 0.0190(10) -0.0048(8) 0.0095(9) 0.0002(8)
C5 0.0222(12) 0.0297(11) 0.0198(10) -0.0004(8) 0.0029(9) 0.0031(9)
C7 0.0231(12) 0.0184(10) 0.0195(10) 0.0008(8) 0.0109(9) -0.0017(8)
C14 0.0257(12) 0.0380(13) 0.0225(11) 0.0121(9) 0.0122(10) 0.0007(10)
C8 0.0316(13) 0.0214(11) 0.0267(11) 0.0026(8) 0.0131(10) -0.0014(9)
C12 0.0269(13) 0.0333(12) 0.0250(11) -0.0024(9) 0.0147(10) 0.0004(9)
C13 0.0311(13) 0.0241(11) 0.0295(11) 0.0006(9) 0.0166(10) -0.0038(9)
C16 0.0272(12) 0.0203(11) 0.0366(12) -0.0030(9) 0.0069(10) 0.0094(9)
N1 0.0467(13) 0.0272(11) 0.0295(10) 0.0026(8) 0.0151(9) -0.0011(9)

loop_
_atom_type_symbol
_atom_type_description
_atom_type_scat_dispersion_real
_atom_type_scat_dispersion_imag
_atom_type_scat_source
C C 0.0033 0.0016 'International Tables Vol C Tables 4.2.6.8 and 6.1.1.4'
H H 0.0000 0.0000 'International Tables Vol C Tables 4.2.6.8 and 6.1.1.4'
N N 0.0061 0.0033 'International Tables Vol C Tables 4.2.6.8 and 6.1.1.4'
P P 0.1023 0.0942 'International Tables Vol C Tables 4.2.6.8 and 6.1.1.4'
Ni Ni 0.3393 1.1124 'International Tables Vol C Tables 4.2.6.8 and 6.1.1.4'

loop_
_geom_angle_atom_site_label_1
_geom_angle_atom_site_label_2
_geom_angle_atom_site_label_3
_geom_angle
C19 Ni1 C20 42.77(8)
C19 Ni1 P1 107.91(6)
C20 Ni1 P1 149.23(6)
C19 Ni1 P2 159.44(6)
C20 Ni1 P2 117.29(6)
P1 Ni1 P2 92.58(2)
C1 P1 C7 103.05(9)
C1 P1 C3 103.08(9)
C7 P1 C3 108.41(9)
C1 P1 Ni1 104.87(6)
C7 P1 Ni1 124.41(6)
C3 P1 Ni1 110.61(6)
C2 P2 C11 103.55(9)
C2 P2 C15 102.83(9)
C11 P2 C15 109.12(9)
C2 P2 Ni1 104.96(7)
C11 P2 Ni1 120.70(6)
C15 P2 Ni1 113.49(7)
C2 C1 P1 111.53(12)
C20 C19 C23 121.05(17)
C20 C19 Ni1 69.89(11)
C23 C19 Ni1 119.70(14)
C1 C2 P2 111.86(13)
C13 C11 C12 109.95(17)
C13 C11 C14 107.86(17)
C12 C11 C14 107.70(17)
C13 C11 P2 109.20(14)
C12 C11 P2 115.10(14)
C14 C11 P2 106.75(15)
C18 C15 C16 107.78(17)
C18 C15 C17 108.01(17)
C16 C15 C17 108.98(17)
C18 C15 P2 105.61(14)
C16 C15 P2 114.86(14)
C17 C15 P2 111.28(13)
C4 C3 C6 108.40(16)
C4 C3 C5 106.76(16)
C6 C3 C5 109.33(17)
C4 C3 P1 106.06(13)
C6 C3 P1 110.36(13)
C5 C3 P1 115.61(14)
C21 C20 C19 114.86(17)
C21 C20 C22 113.55(17)
C19 C20 C22 122.02(17)
C21 C20 Ni1 111.08(13)
C19 C20 Ni1 67.33(10)
C22 C20 Ni1 120.11(13)
N1 C21 C20 177.9(2)
C9 C7 C8 106.97(17)
C9 C7 C10 109.51(18)
C8 C7 C10 107.03(16)
C9 C7 P1 110.16(13)
C8 C7 P1 107.46(14)
C10 C7 P1 115.32(14)

loop_
_geom_bond_atom_site_label_1
_geom_bond_atom_site_label_2
_geom_bond_distance
Ni1 C19 1.9590(19)
Ni1 C20 1.9936(18)
Ni1 P1 2.1930(6)
Ni1 P2 2.2072(6)
P1 C1 1.859(2)
P1 C7 1.905(2)
P1 C3 1.902(2)
P2 C2 1.8646(19)
P2 C11 1.897(2)
P2 C15 1.9058(19)
C1 C2 1.550(3)
C19 C20 1.442(3)
C19 C23 1.510(3)
C9 C7 1.534(3)
C11 C13 1.541(3)
C11 C12 1.532(3)
C11 C14 1.539(3)
C15 C18 1.545(3)
C15 C16 1.539(3)
C15 C17 1.535(3)
C6 C3 1.534(3)
C3 C4 1.543(3)
C3 C5 1.540(3)
C22 C20 1.531(3)
C10 C7 1.536(3)
C20 C21 1.448(3)
C21 N1 1.150(3)
C7 C8 1.545(3)
